data_4126492
loop_
_publ_author_name
'Schmidt, Monika'
'Seitz, Andreas E.'
'Eckhardt, Maria'
'Bal\'azs, G\'abor'
'Peresypkina, Eugenia V.'
'Virovets, Alexander V.'
'Riedlberger, Felix'
'Bodensteiner, Michael'
'Zolnhofer, Eva M.'
'Meyer, Karsten'
'Scheer, Manfred'

_publ_section_title
;
 Transfer Reagent for Bonding Isomers of Iron Complexes.
;
_journal_name_full 'Journal of the American Chemical Society'
_journal_paper_doi 10.1021/jacs.7b07354
_journal_year 2017
_chemical_formula_moiety 'C34 H58 As4 Fe2'
_chemical_formula_structural '(C17 H29)2 As4 Fe2'
_chemical_formula_sum 'C34 H58 As4 Fe2'
_chemical_formula_weight 878.18
_space_group_crystal_system monoclinic
_space_group_IT_number 15
_space_group_name_Hall '-C 2yc'
_space_group_name_H-M_alt 'C 1 2/c 1'
_symmetry_space_group_name_Hall '-C 2yc'
_symmetry_space_group_name_H-M 'C 1 2/c 1'
_atom_sites_solution_hydrogens geom
_atom_sites_solution_primary direct
_atom_sites_solution_secondary difmap
_audit_creation_method SHELXL-2014/7
_cell_angle_alpha 90
_cell_angle_beta 90.011(2)
_cell_angle_gamma 90
_cell_formula_units_Z 8
_cell_length_a 27.7197(7)
_cell_length_b 13.8984(3)
_cell_length_c 19.1919(5)
_cell_measurement_reflns_used 15053
_cell_measurement_temperature 123(2)
_cell_measurement_theta_max 72.5681
_cell_measurement_theta_min 3.1771
_cell_volume 7393.9(3)
_computing_cell_refinement
;
CrysAlisPro, Agilent Technologies,
Version 1.171.35.11 (release 16-05-2011 CrysAlis171 .NET)
(compiled May 16 2011,17:55:39)
;
_computing_data_collection
;
CrysAlisPro, Agilent Technologies,
Version 1.171.35.11 (release 16-05-2011 CrysAlis171 .NET)
(compiled May 16 2011,17:55:39)
;
_computing_data_reduction
;
CrysAlisPro, Agilent Technologies,
Version 1.171.35.11 (release 16-05-2011 CrysAlis171 .NET)
(compiled May 16 2011,17:55:39)
;
_computing_structure_refinement 'SHELXL-2014/7 (Sheldrick, 2014)'
_computing_structure_solution 'SHELXS-97 (Sheldrick, 1990)'
_diffrn_ambient_temperature 123(2)
_diffrn_detector_area_resol_mean 10.3546
_diffrn_measured_fraction_theta_full 1.000
_diffrn_measured_fraction_theta_max 0.995
_diffrn_measurement_device_type 'SuperNova, Single source at offset, Atlas'
_diffrn_measurement_method '\w scans'
_diffrn_radiation_monochromator mirror
_diffrn_radiation_source 'SuperNova (Cu) X-ray Source'
_diffrn_radiation_type CuK\a
_diffrn_radiation_wavelength 1.54178
_diffrn_reflns_av_R_equivalents 0.0317
_diffrn_reflns_av_unetI/netI 0.0227
_diffrn_reflns_Laue_measured_fraction_full 1.000
_diffrn_reflns_Laue_measured_fraction_max 0.995
_diffrn_reflns_limit_h_max 34
_diffrn_reflns_limit_h_min -34
_diffrn_reflns_limit_k_max 16
_diffrn_reflns_limit_k_min -17
_diffrn_reflns_limit_l_max 23
_diffrn_reflns_limit_l_min -21
_diffrn_reflns_number 30013
_diffrn_reflns_point_group_measured_fraction_full 1.000
_diffrn_reflns_point_group_measured_fraction_max 0.995
_diffrn_reflns_theta_full 67.500
_diffrn_reflns_theta_max 72.576
_diffrn_reflns_theta_min 3.188
_exptl_absorpt_coefficient_mu 10.415
_exptl_absorpt_correction_T_max 0.613
_exptl_absorpt_correction_T_min 0.395
_exptl_absorpt_correction_type analytical
_exptl_absorpt_process_details
;
CrysAlisPro, Agilent Technologies,
Version 1.171.35.11 (release 16-05-2011 CrysAlis171 .NET)
(compiled May 16 2011,17:55:39)
Analytical numeric absorption correction using a multifaceted crystal
            model based on expressions derived by R.C. Clark & J.S. Reid.
(Clark, R. C. & Reid, J. S. (1995). Acta Cryst. A51, 887-897)
;
_exptl_crystal_colour orange-brown
_exptl_crystal_density_diffrn 1.578
_exptl_crystal_description prism
_exptl_crystal_F_000 3568
_exptl_crystal_size_max 0.1442
_exptl_crystal_size_mid 0.0833
_exptl_crystal_size_min 0.0678
_refine_diff_density_max 0.934
_refine_diff_density_min -0.838
_refine_diff_density_rms 0.095
_refine_ls_extinction_method none
_refine_ls_goodness_of_fit_ref 1.178
_refine_ls_hydrogen_treatment constr
_refine_ls_matrix_type full
_refine_ls_number_parameters 380
_refine_ls_number_reflns 7241
_refine_ls_number_restraints 0
_refine_ls_restrained_S_all 1.178
_refine_ls_R_factor_all 0.0380
_refine_ls_R_factor_gt 0.0375
_refine_ls_shift/su_max 0.000
_refine_ls_shift/su_mean 0.000
_refine_ls_structure_factor_coef Fsqd
_refine_ls_weighting_details 'w=1/[\s^2^(Fo^2^)+(0.0255P)^2^+52.5656P] where P=(Fo^2^+2Fc^2^)/3'
_refine_ls_weighting_scheme calc
_refine_ls_wR_factor_gt 0.0941
_refine_ls_wR_factor_ref 0.0944
_reflns_Friedel_coverage 0.000
_reflns_number_gt 7115
_reflns_number_total 7241
_reflns_threshold_expression 'I > 2\s(I)'
_cod_data_source_file ja7b07354_si_007.cif
_cod_data_source_block 3b
_cod_database_code 4126492
_shelx_shelxl_version_number 2014/7
_shelx_space_group_comment
;
The symmetry employed for this shelxl refinement is uniquely defined
by the following loop, which should always be used as a source of
symmetry information in preference to the above space-group names.
They are only intended as comments.
;
_shelx_estimated_absorpt_t_min 0.315
_shelx_estimated_absorpt_t_max 0.539

loop_
_space_group_symop_operation_xyz
'x, y, z'
'-x, y, -z+1/2'
'x+1/2, y+1/2, z'
'-x+1/2, y+1/2, -z+1/2'
'-x, -y, -z'
'x, -y, z-1/2'
'-x+1/2, -y+1/2, -z'
'x+1/2, -y+1/2, z-1/2'

loop_
_atom_site_label
_atom_site_type_symbol
_atom_site_fract_x
_atom_site_fract_y
_atom_site_fract_z
_atom_site_U_iso_or_equiv
_atom_site_adp_type
_atom_site_occupancy
_atom_site_site_symmetry_order
_atom_site_calc_flag
_atom_site_refinement_flags_posn
_atom_site_refinement_flags_adp
Fe1 Fe 0.12448(3) -0.25296(5) 0.02795(4) 0.01396(14) Uani 1 1 d . .
Fe2 Fe 0.12967(3) -0.00125(5) 0.03092(4) 0.01493(15) Uani 1 1 d . .
As1 As 0.11406(2) -0.12765(4) 0.11637(3) 0.02535(14) Uani 1 1 d . .
As2 As 0.18652(2) -0.13278(4) 0.04139(3) 0.02434(13) Uani 1 1 d . .
As3 As 0.06320(2) -0.12130(4) 0.01439(3) 0.02352(13) Uani 1 1 d . .
As4 As 0.13297(2) -0.12518(4) -0.06043(3) 0.02297(13) Uani 1 1 d . .
C11 C 0.12434(18) -0.3709(3) -0.0398(3) 0.0189(10) Uani 1 1 d . .
C12 C 0.08275(19) -0.3711(3) 0.0027(3) 0.0184(10) Uani 1 1 d . .
H12A H 0.0489 -0.3677 -0.0152 0.022 Uiso 1 1 calc R U
C13 C 0.09573(19) -0.3739(3) 0.0754(3) 0.0185(10) Uani 1 1 d . .
C14 C 0.14882(18) -0.3765(3) 0.0771(3) 0.0171(9) Uani 1 1 d . .
C15 C 0.16445(18) -0.3738(3) 0.0063(3) 0.0173(9) Uani 1 1 d . .
H15A H 0.1990 -0.3732 -0.0089 0.021 Uiso 1 1 calc R U
C21 C 0.16225(18) 0.1166(3) 0.0772(3) 0.0189(10) Uani 1 1 d . .
C22 C 0.10952(18) 0.1199(3) 0.0866(3) 0.0178(10) Uani 1 1 d . .
C23 C 0.08909(17) 0.1225(3) 0.0179(3) 0.0172(10) Uani 1 1 d . .
H23A H 0.0537 0.1232 0.0078 0.021 Uiso 1 1 calc R U
C24 C 0.12561(17) 0.1209(3) -0.0338(2) 0.0166(10) Uani 1 1 d . .
C25 C 0.16986(18) 0.1161(3) 0.0030(3) 0.0196(10) Uani 1 1 d . .
H25A H 0.2023 0.1125 -0.0196 0.023 Uiso 1 1 calc R U
C111 C 0.1249(2) -0.3838(4) -0.1185(3) 0.0252(11) Uani 1 1 d . .
C112 C 0.0827(2) -0.3359(4) -0.1545(3) 0.0313(13) Uani 1 1 d . .
H11A H 0.0837 -0.2664 -0.1458 0.047 Uiso 1 1 calc R U
H11B H 0.0524 -0.3624 -0.1363 0.047 Uiso 1 1 calc R U
H11C H 0.0846 -0.3478 -0.2048 0.047 Uiso 1 1 calc R U
C113 C 0.1203(3) -0.4940(4) -0.1301(3) 0.0392(15) Uani 1 1 d . .
H11D H 0.0886 -0.5158 -0.1142 0.059 Uiso 1 1 calc R U
H11E H 0.1456 -0.5273 -0.1037 0.059 Uiso 1 1 calc R U
H11F H 0.1240 -0.5084 -0.1798 0.059 Uiso 1 1 calc R U
C114 C 0.1717(2) -0.3498(4) -0.1511(3) 0.0338(14) Uani 1 1 d . .
H11G H 0.1758 -0.2808 -0.1425 0.051 Uiso 1 1 calc R U
H11H H 0.1707 -0.3615 -0.2015 0.051 Uiso 1 1 calc R U
H11I H 0.1988 -0.3851 -0.1306 0.051 Uiso 1 1 calc R U
C131 C 0.0558(2) -0.3921(4) 0.1295(3) 0.0261(11) Uani 1 1 d . .
C132 C 0.0682(2) -0.3588(5) 0.2046(3) 0.0419(15) Uani 1 1 d . .
H13A H 0.0734 -0.2891 0.2050 0.063 Uiso 1 1 calc R U
H13B H 0.0977 -0.3914 0.2204 0.063 Uiso 1 1 calc R U
H13C H 0.0415 -0.3751 0.2359 0.063 Uiso 1 1 calc R U
C133 C 0.0464(2) -0.5012(5) 0.1306(4) 0.0448(16) Uani 1 1 d . .
H13D H 0.0352 -0.5222 0.0846 0.067 Uiso 1 1 calc R U
H13E H 0.0216 -0.5159 0.1655 0.067 Uiso 1 1 calc R U
H13F H 0.0763 -0.5352 0.1424 0.067 Uiso 1 1 calc R U
C134 C 0.0098(2) -0.3426(5) 0.1081(4) 0.0416(16) Uani 1 1 d . .
H13G H -0.0018 -0.3701 0.0642 0.062 Uiso 1 1 calc R U
H13H H 0.0159 -0.2737 0.1020 0.062 Uiso 1 1 calc R U
H13I H -0.0147 -0.3519 0.1444 0.062 Uiso 1 1 calc R U
C141 C 0.1855(2) -0.3918(4) 0.1361(3) 0.0225(10) Uani 1 1 d . .
C142 C 0.1857(2) -0.3153(5) 0.1921(3) 0.0341(13) Uani 1 1 d . .
H14A H 0.1524 -0.2974 0.2035 0.051 Uiso 1 1 calc R U
H14B H 0.2032 -0.2586 0.1753 0.051 Uiso 1 1 calc R U
H14C H 0.2017 -0.3404 0.2339 0.051 Uiso 1 1 calc R U
C143 C 0.2376(2) -0.3915(5) 0.1062(4) 0.0403(15) Uani 1 1 d . .
H14D H 0.2608 -0.3923 0.1447 0.060 Uiso 1 1 calc R U
H14E H 0.2425 -0.3334 0.0782 0.060 Uiso 1 1 calc R U
H14F H 0.2423 -0.4485 0.0770 0.060 Uiso 1 1 calc R U
C144 C 0.1781(2) -0.4934(4) 0.1651(4) 0.0367(14) Uani 1 1 d . .
H14G H 0.1470 -0.4968 0.1891 0.055 Uiso 1 1 calc R U
H14H H 0.2041 -0.5084 0.1980 0.055 Uiso 1 1 calc R U
H14I H 0.1786 -0.5399 0.1267 0.055 Uiso 1 1 calc R U
C211 C 0.20469(19) 0.1255(3) 0.1273(3) 0.0232(11) Uani 1 1 d . .
C212 C 0.2525(2) 0.1200(5) 0.0874(4) 0.0359(14) Uani 1 1 d . .
H21A H 0.2546 0.0582 0.0631 0.054 Uiso 1 1 calc R U
H21B H 0.2794 0.1257 0.1203 0.054 Uiso 1 1 calc R U
H21C H 0.2541 0.1726 0.0535 0.054 Uiso 1 1 calc R U
C213 C 0.2075(2) 0.0471(4) 0.1837(3) 0.0282(11) Uani 1 1 d . .
H21D H 0.2137 -0.0153 0.1617 0.042 Uiso 1 1 calc R U
H21E H 0.1769 0.0445 0.2091 0.042 Uiso 1 1 calc R U
H21F H 0.2337 0.0622 0.2162 0.042 Uiso 1 1 calc R U
C221 C 0.07606(19) 0.1387(4) 0.1492(3) 0.0224(10) Uani 1 1 d . .
C222 C 0.0657(2) 0.2476(4) 0.1504(3) 0.0362(14) Uani 1 1 d . .
H22A H 0.0519 0.2673 0.1056 0.054 Uiso 1 1 calc R U
H22B H 0.0958 0.2828 0.1586 0.054 Uiso 1 1 calc R U
H22C H 0.0427 0.2621 0.1878 0.054 Uiso 1 1 calc R U
C223 C 0.0954(2) 0.1080(4) 0.2210(3) 0.0270(11) Uani 1 1 d . .
H22D H 0.1010 0.0384 0.2212 0.041 Uiso 1 1 calc R U
H22E H 0.0718 0.1245 0.2570 0.041 Uiso 1 1 calc R U
H22F H 0.1258 0.1416 0.2304 0.041 Uiso 1 1 calc R U
C224 C 0.0282(2) 0.0854(5) 0.1404(3) 0.0299(12) Uani 1 1 d . .
H22G H 0.0343 0.0164 0.1354 0.045 Uiso 1 1 calc R U
H22H H 0.0116 0.1093 0.0987 0.045 Uiso 1 1 calc R U
H22I H 0.0078 0.0965 0.1814 0.045 Uiso 1 1 calc R U
C225 C 0.2031(2) 0.2263(4) 0.1599(3) 0.0339(13) Uani 1 1 d . .
H22J H 0.2004 0.2747 0.1230 0.051 Uiso 1 1 calc R U
H22K H 0.2326 0.2374 0.1867 0.051 Uiso 1 1 calc R U
H22L H 0.1751 0.2311 0.1909 0.051 Uiso 1 1 calc R U
C241 C 0.11882(18) 0.1383(3) -0.1111(3) 0.0200(10) Uani 1 1 d . .
C242 C 0.1617(2) 0.1021(4) -0.1545(3) 0.0285(12) Uani 1 1 d . .
H24A H 0.1914 0.1332 -0.1383 0.043 Uiso 1 1 calc R U
H24B H 0.1564 0.1179 -0.2037 0.043 Uiso 1 1 calc R U
H24C H 0.1646 0.0323 -0.1492 0.043 Uiso 1 1 calc R U
C243 C 0.1161(2) 0.2482(4) -0.1181(3) 0.0310(12) Uani 1 1 d . .
H24D H 0.1470 0.2765 -0.1044 0.047 Uiso 1 1 calc R U
H24E H 0.0905 0.2729 -0.0878 0.047 Uiso 1 1 calc R U
H24F H 0.1090 0.2652 -0.1666 0.047 Uiso 1 1 calc R U
C244 C 0.07148(19) 0.0935(4) -0.1376(3) 0.0246(11) Uani 1 1 d . .
H24G H 0.0730 0.0234 -0.1326 0.037 Uiso 1 1 calc R U
H24H H 0.0669 0.1099 -0.1868 0.037 Uiso 1 1 calc R U
H24I H 0.0444 0.1185 -0.1104 0.037 Uiso 1 1 calc R U

loop_
_atom_site_aniso_label
_atom_site_aniso_U_11
_atom_site_aniso_U_22
_atom_site_aniso_U_33
_atom_site_aniso_U_23
_atom_site_aniso_U_13
_atom_site_aniso_U_12
Fe1 0.0155(3) 0.0123(3) 0.0141(3) 0.0014(3) -0.0019(3) -0.0002(3)
Fe2 0.0166(3) 0.0124(3) 0.0158(3) -0.0005(3) -0.0027(3) 0.0002(3)
As1 0.0405(3) 0.0175(3) 0.0181(3) 0.0005(2) 0.0004(2) 0.0016(2)
As2 0.0176(3) 0.0164(2) 0.0390(3) -0.0005(2) -0.0043(2) -0.0005(2)
As3 0.0183(3) 0.0189(3) 0.0334(3) 0.0016(2) -0.0040(2) -0.0004(2)
As4 0.0358(3) 0.0151(2) 0.0180(3) 0.00110(19) 0.0014(2) -0.0011(2)
C11 0.021(3) 0.014(2) 0.022(2) -0.0011(19) -0.004(2) 0.0018(16)
C12 0.024(2) 0.013(2) 0.019(2) -0.0018(17) -0.003(2) -0.0040(18)
C13 0.024(3) 0.014(2) 0.018(2) -0.0004(18) 0.002(2) -0.0064(18)
C14 0.023(2) 0.010(2) 0.017(2) -0.0010(17) -0.0033(19) -0.0003(18)
C15 0.019(2) 0.015(2) 0.018(2) 0.0038(17) -0.0030(19) 0.0032(17)
C21 0.020(2) 0.011(2) 0.025(3) -0.0026(18) -0.003(2) 0.0007(17)
C22 0.020(2) 0.015(2) 0.019(2) -0.0006(18) -0.0019(19) -0.0015(19)
C23 0.018(2) 0.011(2) 0.023(3) -0.0052(17) -0.0025(19) 0.0035(17)
C24 0.021(2) 0.011(2) 0.018(2) 0.0000(17) -0.005(2) 0.0027(15)
C25 0.016(2) 0.019(2) 0.024(3) 0.0022(19) 0.001(2) -0.0010(18)
C111 0.037(3) 0.020(2) 0.019(2) -0.001(2) 0.000(2) -0.001(2)
C112 0.041(3) 0.038(3) 0.015(2) -0.001(2) -0.009(2) -0.003(3)
C113 0.066(4) 0.026(3) 0.026(3) -0.008(2) 0.002(3) -0.005(3)
C114 0.052(4) 0.033(3) 0.017(3) -0.001(2) 0.008(2) 0.002(3)
C131 0.028(3) 0.024(2) 0.026(3) 0.008(2) 0.003(2) -0.006(2)
C132 0.036(3) 0.055(4) 0.035(3) 0.010(3) 0.009(3) -0.002(3)
C133 0.035(3) 0.036(3) 0.063(5) 0.019(3) 0.005(3) -0.009(3)
C134 0.022(3) 0.059(4) 0.044(4) 0.020(3) 0.011(3) 0.009(3)
C141 0.028(3) 0.022(2) 0.018(2) 0.0021(19) -0.006(2) 0.007(2)
C142 0.035(3) 0.046(3) 0.021(3) -0.002(2) -0.009(2) 0.003(3)
C143 0.025(3) 0.051(4) 0.046(4) 0.011(3) -0.005(3) 0.004(3)
C144 0.037(3) 0.030(3) 0.044(4) 0.014(3) -0.009(3) 0.002(2)
C211 0.029(3) 0.015(2) 0.026(3) -0.003(2) -0.010(2) -0.0019(19)
C212 0.020(3) 0.043(3) 0.045(4) -0.002(3) -0.006(2) -0.006(2)
C213 0.029(3) 0.030(3) 0.025(3) 0.002(2) -0.012(2) 0.003(2)
C221 0.026(3) 0.024(3) 0.017(2) -0.0028(19) -0.003(2) 0.006(2)
C222 0.041(3) 0.030(3) 0.037(3) -0.010(2) 0.001(3) 0.012(3)
C223 0.033(3) 0.032(3) 0.016(2) -0.003(2) 0.000(2) -0.001(2)
C224 0.027(3) 0.044(3) 0.018(3) -0.007(2) 0.001(2) 0.002(2)
C225 0.041(3) 0.024(3) 0.037(3) -0.008(2) -0.015(3) -0.005(2)
C241 0.026(3) 0.019(2) 0.015(2) 0.0017(18) -0.0026(19) -0.0018(19)
C242 0.033(3) 0.029(3) 0.023(3) 0.006(2) 0.003(2) 0.003(2)
C243 0.043(3) 0.023(3) 0.027(3) 0.008(2) -0.005(3) 0.004(2)
C244 0.028(3) 0.033(3) 0.013(2) -0.001(2) -0.004(2) -0.001(2)

loop_
_atom_type_symbol
_atom_type_description
_atom_type_scat_dispersion_real
_atom_type_scat_dispersion_imag
_atom_type_scat_source
C C 0.0181 0.0091 'International Tables Vol C Tables 4.2.6.8 and 6.1.1.4'
H H 0.0000 0.0000 'International Tables Vol C Tables 4.2.6.8 and 6.1.1.4'
Fe Fe -1.1336 3.1974 'International Tables Vol C Tables 4.2.6.8 and 6.1.1.4'
As As -0.9300 1.0051 'International Tables Vol C Tables 4.2.6.8 and 6.1.1.4'

loop_
_geom_angle_atom_site_label_1
_geom_angle_atom_site_label_2
_geom_angle_atom_site_label_3
_geom_angle
C15 Fe1 C12 66.71(19)
C15 Fe1 C13 68.47(19)
C12 Fe1 C13 40.79(19)
C15 Fe1 C14 40.47(19)
C12 Fe1 C14 68.33(19)
C13 Fe1 C14 41.6(2)
C15 Fe1 C11 40.07(18)
C12 Fe1 C11 39.7(2)
C13 Fe1 C11 68.7(2)
C14 Fe1 C11 68.57(19)
C15 Fe1 As2 101.74(14)
C12 Fe1 As2 167.13(15)
C13 Fe1 As2 142.15(15)
C14 Fe1 As2 107.05(14)
C11 Fe1 As2 127.62(15)
C15 Fe1 As1 141.75(14)
C12 Fe1 As1 131.44(15)
C13 Fe1 As1 103.13(14)
C14 Fe1 As1 108.19(14)
C11 Fe1 As1 170.99(15)
As2 Fe1 As1 61.14(3)
C15 Fe1 As4 113.44(14)
C12 Fe1 As4 117.65(14)
C13 Fe1 As4 157.40(15)
C14 Fe1 As4 151.47(15)
C11 Fe1 As4 97.86(14)
As2 Fe1 As4 60.45(3)
As1 Fe1 As4 88.61(3)
C15 Fe1 As3 160.02(14)
C12 Fe1 As3 100.15(14)
C13 Fe1 As3 112.14(15)
C14 Fe1 As3 150.64(15)
C11 Fe1 As3 120.36(14)
As2 Fe1 As3 89.35(3)
As1 Fe1 As3 58.23(3)
As4 Fe1 As3 57.90(3)
C25 Fe2 C23 66.56(19)
C25 Fe2 C22 68.5(2)
C23 Fe2 C22 40.55(19)
C25 Fe2 C21 40.9(2)
C23 Fe2 C21 68.38(18)
C22 Fe2 C21 41.67(19)
C25 Fe2 C24 39.87(18)
C23 Fe2 C24 39.69(19)
C22 Fe2 C24 68.58(18)
C21 Fe2 C24 68.83(19)
C25 Fe2 As2 105.61(14)
C23 Fe2 As2 172.16(14)
C22 Fe2 As2 138.27(14)
C21 Fe2 As2 106.12(14)
C24 Fe2 As2 133.78(14)
C25 Fe2 As1 147.72(15)
C23 Fe2 As1 125.61(15)
C22 Fe2 As1 100.98(14)
C21 Fe2 As1 110.99(15)
C24 Fe2 As1 165.09(14)
As2 Fe2 As1 61.09(3)
C25 Fe2 As4 110.58(15)
C23 Fe2 As4 121.08(14)
C22 Fe2 As4 161.32(14)
C21 Fe2 As4 147.52(15)
C24 Fe2 As4 98.40(13)
As2 Fe2 As4 60.41(3)
As1 Fe2 As4 88.94(3)
C25 Fe2 As3 153.89(15)
C23 Fe2 As3 97.96(13)
C22 Fe2 As3 114.11(14)
C21 Fe2 As3 154.38(15)
C24 Fe2 As3 115.01(13)
As2 Fe2 As3 89.21(3)
As1 Fe2 As3 58.38(3)
As4 Fe2 As3 58.05(3)
As3 As1 Fe2 62.13(3)
As3 As1 Fe1 62.16(3)
Fe2 As1 Fe1 91.45(3)
As3 As1 As2 90.20(3)
Fe2 As1 As2 59.05(3)
Fe1 As1 As2 58.68(3)
Fe1 As2 Fe2 92.86(3)
Fe1 As2 As4 60.90(3)
Fe2 As2 As4 60.55(3)
Fe1 As2 As1 60.18(3)
Fe2 As2 As1 59.85(3)
As4 As2 As1 88.33(3)
As4 As3 As1 90.79(3)
As4 As3 Fe2 60.01(3)
As1 As3 Fe2 59.49(3)
As4 As3 Fe1 60.15(3)
As1 As3 Fe1 59.61(3)
Fe2 As3 Fe1 88.56(3)
As3 As4 As2 90.68(3)
As3 As4 Fe2 61.94(3)
As2 As4 Fe2 59.04(2)
As3 As4 Fe1 61.95(3)
As2 As4 Fe1 58.65(2)
Fe2 As4 Fe1 90.60(3)
C12 C11 C15 106.2(4)
C12 C11 C111 125.5(5)
C15 C11 C111 127.3(5)
C12 C11 Fe1 69.2(3)
C15 C11 Fe1 68.6(3)
C111 C11 Fe1 135.2(4)
C11 C12 C13 110.8(4)
C11 C12 Fe1 71.1(3)
C13 C12 Fe1 69.8(3)
C11 C12 H12A 124.6
C13 C12 H12A 124.6
Fe1 C12 H12A 124.6
C12 C13 C14 105.8(4)
C12 C13 C131 118.6(4)
C14 C13 C131 134.4(5)
C12 C13 Fe1 69.4(3)
C14 C13 Fe1 69.2(3)
C131 C13 Fe1 134.9(4)
C15 C14 C13 106.4(4)
C15 C14 C141 120.3(5)
C13 C14 C141 132.9(5)
C15 C14 Fe1 69.1(3)
C13 C14 Fe1 69.2(3)
C141 C14 Fe1 131.8(3)
C11 C15 C14 110.8(4)
C11 C15 Fe1 71.4(3)
C14 C15 Fe1 70.4(3)
C11 C15 H15A 124.6
C14 C15 H15A 124.6
Fe1 C15 H15A 124.6
C25 C21 C22 105.5(4)
C25 C21 C211 120.7(5)
C22 C21 C211 133.3(5)
C25 C21 Fe2 68.6(3)
C22 C21 Fe2 69.2(3)
C211 C21 Fe2 132.2(3)
C23 C22 C21 106.3(4)
C23 C22 C221 118.3(4)
C21 C22 C221 134.3(4)
C23 C22 Fe2 69.7(3)
C21 C22 Fe2 69.2(3)
C221 C22 Fe2 134.7(3)
C24 C23 C22 111.2(4)
C24 C23 Fe2 71.6(3)
C22 C23 Fe2 69.8(3)
C24 C23 H23A 124.4
C22 C23 H23A 124.4
Fe2 C23 H23A 124.4
C25 C24 C23 105.6(4)
C25 C24 C241 127.1(4)
C23 C24 C241 126.5(4)
C25 C24 Fe2 67.8(3)
C23 C24 Fe2 68.7(3)
C241 C24 Fe2 135.5(3)
C24 C25 C21 111.5(4)
C24 C25 Fe2 72.3(3)
C21 C25 Fe2 70.5(3)
C24 C25 H25A 124.3
C21 C25 H25A 124.3
Fe2 C25 H25A 124.3
C112 C111 C114 109.6(5)
C112 C111 C11 113.2(5)
C114 C111 C11 112.5(5)
C112 C111 C113 107.8(5)
C114 C111 C113 108.5(5)
C11 C111 C113 105.0(4)
C111 C112 H11A 109.5
C111 C112 H11B 109.5
H11A C112 H11B 109.5
C111 C112 H11C 109.5
H11A C112 H11C 109.5
H11B C112 H11C 109.5
C111 C113 H11D 109.5
C111 C113 H11E 109.5
H11D C113 H11E 109.5
C111 C113 H11F 109.5
H11D C113 H11F 109.5
H11E C113 H11F 109.5
C111 C114 H11G 109.5
C111 C114 H11H 109.5
H11G C114 H11H 109.5
C111 C114 H11I 109.5
H11G C114 H11I 109.5
H11H C114 H11I 109.5
C134 C131 C13 110.6(4)
C134 C131 C133 108.0(5)
C13 C131 C133 107.1(5)
C134 C131 C132 107.7(5)
C13 C131 C132 114.8(5)
C133 C131 C132 108.5(5)
C131 C132 H13A 109.5
C131 C132 H13B 109.5
H13A C132 H13B 109.5
C131 C132 H13C 109.5
H13A C132 H13C 109.5
H13B C132 H13C 109.5
C131 C133 H13D 109.5
C131 C133 H13E 109.5
H13D C133 H13E 109.5
C131 C133 H13F 109.5
H13D C133 H13F 109.5
H13E C133 H13F 109.5
C131 C134 H13G 109.5
C131 C134 H13H 109.5
H13G C134 H13H 109.5
C131 C134 H13I 109.5
H13G C134 H13I 109.5
H13H C134 H13I 109.5
C142 C141 C144 113.0(5)
C142 C141 C14 115.4(4)
C144 C141 C14 107.9(4)
C142 C141 C143 104.8(5)
C144 C141 C143 105.1(5)
C14 C141 C143 110.1(4)
C141 C142 H14A 109.5
C141 C142 H14B 109.5
H14A C142 H14B 109.5
C141 C142 H14C 109.5
H14A C142 H14C 109.5
H14B C142 H14C 109.5
C141 C143 H14D 109.5
C141 C143 H14E 109.5
H14D C143 H14E 109.5
C141 C143 H14F 109.5
H14D C143 H14F 109.5
H14E C143 H14F 109.5
C141 C144 H14G 109.5
C141 C144 H14H 109.5
H14G C144 H14H 109.5
C141 C144 H14I 109.5
H14G C144 H14I 109.5
H14H C144 H14I 109.5
C21 C211 C212 110.4(5)
C21 C211 C225 108.0(4)
C212 C211 C225 106.0(5)
C21 C211 C213 115.2(4)
C212 C211 C213 105.8(5)
C225 C211 C213 111.1(5)
C211 C212 H21A 109.5
C211 C212 H21B 109.5
H21A C212 H21B 109.5
C211 C212 H21C 109.5
H21A C212 H21C 109.5
H21B C212 H21C 109.5
C211 C213 H21D 109.5
C211 C213 H21E 109.5
H21D C213 H21E 109.5
C211 C213 H21F 109.5
H21D C213 H21F 109.5
H21E C213 H21F 109.5
C224 C221 C223 105.5(4)
C224 C221 C22 110.7(4)
C223 C221 C22 116.2(4)
C224 C221 C222 108.4(5)
C223 C221 C222 108.9(4)
C22 C221 C222 106.9(4)
C221 C222 H22A 109.5
C221 C222 H22B 109.5
H22A C222 H22B 109.5
C221 C222 H22C 109.5
H22A C222 H22C 109.5
H22B C222 H22C 109.5
C221 C223 H22D 109.5
C221 C223 H22E 109.5
H22D C223 H22E 109.5
C221 C223 H22F 109.5
H22D C223 H22F 109.5
H22E C223 H22F 109.5
C221 C224 H22G 109.5
C221 C224 H22H 109.5
H22G C224 H22H 109.5
C221 C224 H22I 109.5
H22G C224 H22I 109.5
H22H C224 H22I 109.5
C211 C225 H22J 109.5
C211 C225 H22K 109.5
H22J C225 H22K 109.5
C211 C225 H22L 109.5
H22J C225 H22L 109.5
H22K C225 H22L 109.5
C24 C241 C243 104.5(4)
C24 C241 C242 112.5(4)
C243 C241 C242 108.5(4)
C24 C241 C244 111.4(4)
C243 C241 C244 109.4(4)
C242 C241 C244 110.3(4)
C241 C242 H24A 109.5
C241 C242 H24B 109.5
H24A C242 H24B 109.5
C241 C242 H24C 109.5
H24A C242 H24C 109.5
H24B C242 H24C 109.5
C241 C243 H24D 109.5
C241 C243 H24E 109.5
H24D C243 H24E 109.5
C241 C243 H24F 109.5
H24D C243 H24F 109.5
H24E C243 H24F 109.5
C241 C244 H24G 109.5
C241 C244 H24H 109.5
H24G C244 H24H 109.5
C241 C244 H24I 109.5
H24G C244 H24I 109.5
H24H C244 H24I 109.5

loop_
_geom_bond_atom_site_label_1
_geom_bond_atom_site_label_2
_geom_bond_distance
Fe1 C15 2.055(5)
Fe1 C12 2.067(5)
Fe1 C13 2.072(5)
Fe1 C14 2.072(5)
Fe1 C11 2.092(5)
Fe1 As2 2.4112(9)
Fe1 As1 2.4489(9)
Fe1 As4 2.4671(9)
Fe1 As3 2.5103(9)
Fe2 C25 2.047(5)
Fe2 C23 2.070(5)
Fe2 C22 2.071(5)
Fe2 C21 2.071(5)
Fe2 C24 2.107(5)
Fe2 As2 2.4219(9)
Fe2 As1 2.4419(9)
Fe2 As4 2.4594(9)
Fe2 As3 2.5057(9)
As1 As3 2.4135(9)
As1 As2 2.4720(9)
As2 As4 2.4560(9)
As3 As4 2.4095(9)
C11 C12 1.412(7)
C11 C15 1.421(7)
C11 C111 1.520(7)
C12 C13 1.442(7)
C12 H12A 1.0000
C13 C14 1.472(7)
C13 C131 1.538(7)
C14 C15 1.428(7)
C14 C141 1.536(7)
C15 H15A 1.0000
C21 C25 1.439(7)
C21 C22 1.473(7)
C21 C211 1.524(7)
C22 C23 1.435(7)
C22 C221 1.541(7)
C23 C24 1.418(7)
C23 H23A 1.0000
C24 C25 1.417(6)
C24 C241 1.515(6)
C25 H25A 1.0000
C111 C112 1.513(8)
C111 C114 1.516(8)
C111 C113 1.553(7)
C112 H11A 0.9800
C112 H11B 0.9800
C112 H11C 0.9800
C113 H11D 0.9800
C113 H11E 0.9800
C113 H11F 0.9800
C114 H11G 0.9800
C114 H11H 0.9800
C114 H11I 0.9800
C131 C134 1.506(8)
C131 C133 1.540(8)
C131 C132 1.553(9)
C132 H13A 0.9800
C132 H13B 0.9800
C132 H13C 0.9800
C133 H13D 0.9800
C133 H13E 0.9800
C133 H13F 0.9800
C134 H13G 0.9800
C134 H13H 0.9800
C134 H13I 0.9800
C141 C142 1.512(8)
C141 C144 1.530(7)
C141 C143 1.554(8)
C142 H14A 0.9800
C142 H14B 0.9800
C142 H14C 0.9800
C143 H14D 0.9800
C143 H14E 0.9800
C143 H14F 0.9800
C144 H14G 0.9800
C144 H14H 0.9800
C144 H14I 0.9800
C211 C212 1.532(8)
C211 C225 1.535(7)
C211 C213 1.539(7)
C212 H21A 0.9800
C212 H21B 0.9800
C212 H21C 0.9800
C213 H21D 0.9800
C213 H21E 0.9800
C213 H21F 0.9800
C221 C224 1.530(8)
C221 C223 1.538(7)
C221 C222 1.541(7)
C222 H22A 0.9800
C222 H22B 0.9800
C222 H22C 0.9800
C223 H22D 0.9800
C223 H22E 0.9800
C223 H22F 0.9800
C224 H22G 0.9800
C224 H22H 0.9800
C224 H22I 0.9800
C225 H22J 0.9800
C225 H22K 0.9800
C225 H22L 0.9800
C241 C243 1.534(7)
C241 C242 1.536(7)
C241 C244 1.539(7)
C242 H24A 0.9800
C242 H24B 0.9800
C242 H24C 0.9800
C243 H24D 0.9800
C243 H24E 0.9800
C243 H24F 0.9800
C244 H24G 0.9800
C244 H24H 0.9800
C244 H24I 0.9800
